data_9005058
loop_
_publ_author_name
'Merlino, S.'

_publ_section_title
;
 Lovdarite, K4Na12(Be8Si28O72).18H2O, a zeolite-like mineral:
 structural features and OD character
;
_journal_name_full 'European Journal of Mineralogy'
_journal_page_first 809
_journal_page_last 817
_journal_paper_doi 10.1127/ejm/2/6/0809
_journal_volume 2
_journal_year 1990
_chemical_formula_sum 'Be4 H18 K2 Na6 O45 Si14'
_chemical_name_mineral Lovdarite
_space_group_IT_number 28
_symmetry_space_group_name_Hall 'P 2 -2a'
_symmetry_space_group_name_H-M 'P m a 2'
_cell_angle_alpha 90
_cell_angle_beta 90
_cell_angle_gamma 90
_cell_formula_units_Z 2
_cell_length_a 39.576
_cell_length_b 6.9308
_cell_length_c 7.1526
_cell_volume 1961.911
_database_code_amcsd 0006403
_exptl_crystal_density_diffrn 2.335
_cod_original_formula_sum 'K2 Na6 Si14 Be4 O45 H18'
_cod_database_code 9005058

loop_
_space_group_symop_operation_xyz
x,y,z
1/2+x,-y,z
1/2-x,y,z
-x,-y,z

loop_
_atom_site_label
_atom_site_fract_x
_atom_site_fract_y
_atom_site_fract_z
_atom_site_U_iso_or_equiv
_atom_site_type_symbol
_atom_site_attached_hydrogens
K 0.38600 0.04170 0.18280 0.02508 K 0
Na1 0.25000 0.60980 0.24370 0.02470 Na 0
Na2 0.25000 0.62170 0.76830 0.02495 Na 0
Na3 0.12830 0.85420 0.69900 0.02761 Na 0
Na4 0.00690 0.28400 0.86520 0.07726 Na 0
Si1 0.21130 0.05040 0.27700 0.00925 Si 0
Si2 0.21130 0.04970 0.71790 0.01064 Si 0
Si3 0.19520 0.36710 -0.00080 0.00975 Si 0
Si4 0.12480 0.50260 -0.02690 0.01127 Si 0
Si5 0.05820 0.52670 0.13990 0.01165 Si 0
Si6 0.03330 0.25930 0.44690 0.01001 Si 0
Si7 0.04580 0.82020 0.45880 0.01102 Si 0
Be1 0.18050 0.78200 0.00500 0.00595 Be 0
Be2 0.06700 0.54150 0.73340 0.01267 Be 0
O1 0.25000 -0.03190 0.27230 0.00773 O 0
O2 0.21030 0.26030 0.18570 0.01710 O 0
O3 0.18580 -0.09600 0.19010 0.01418 O 0
O4 0.20230 0.09050 0.50070 0.01684 O 0
O5 0.25000 -0.03240 0.72870 0.01520 O 0
O6 0.21060 0.26240 0.81470 0.01444 O 0
O7 0.18580 -0.10140 0.80300 0.01456 O 0
O8 0.20650 0.58700 0.00110 0.00975 O 0
O9 0.15400 0.33560 0.00270 0.01684 O 0
O10 0.14090 0.71220 -0.00410 0.01583 O 0
O11 0.09790 0.45630 0.14630 0.01267 O 0
O12 0.10570 0.47350 0.77940 0.01697 O 0
O13 0.03550 0.36080 0.24930 0.01545 O 0
O14 0.05630 0.72050 0.26060 0.02394 O 0
O15 0.04480 0.55390 -0.06710 0.01773 O 0
O16 0.05140 0.05010 0.42260 0.01431 O 0
O17 0.04930 0.37820 0.61450 0.01912 O 0
O18 -0.00600 0.21980 0.50390 0.01811 O 0
O19 0.06780 -0.25010 0.63410 0.01115 O 0
Wat1 0.21150 0.56430 0.51230 0.02748 O 2
Wat2 0.14380 0.69580 0.42470 0.03014 O 2
Wat3 0.12900 0.18200 0.54590 0.03420 O 2
Wat4 0.07440 0.06160 0.87900 0.04952 O 2
Wat5 0.00000 0.00000 0.01340 0.10170 O 2

loop_
_cod_changelog_entry_id
_cod_changelog_entry_author
_cod_changelog_entry_date
_cod_changelog_entry_text
1
;cod-tools version 3.8.0
Id: cif_guess_AMCSD_atom_types 9574 2023-05-10 09:00:05Z saulius
;
2023-05-10T18:49:48+03:00
;Derived atom types and hydrogen counts
from atom names that follow the AMCSD naming convention
(Wat == water, O-H == hydroxyl).
;

loop_
_cod_related_entry_id
_cod_related_entry_database
_cod_related_entry_code
1 AMCSD 0006403
